data_2229121
loop_
_publ_author_name
'Meng, Qingfen'
'Chen, Yanmei'
'Li, Bing'
'Chen, Sanping'
'Gao, Shengli'

_publ_section_title
;
 Chloridobis(1,10-phenanthroline-\k^2^<i>N</i>,<i>N</i>')copper(I)
 dichloridocopper(II)
;
_journal_coeditor_code JH2249
_journal_issue 2
_journal_name_full 'Acta Crystallographica Section E'
_journal_page_first m226
_journal_paper_doi 10.1107/S1600536810054073
_journal_volume 67
_journal_year 2011
_chemical_formula_iupac '[Cu Cl (C12 H8 N2)2], [Cu Cl2]'
_chemical_formula_moiety 'C24 H16 Cl Cu N4, Cl2 Cu'
_chemical_formula_sum 'C24 H16 Cl3 Cu2 N4'
_chemical_formula_weight 593.84
_chemical_name_systematic
;
Chloridobis(1,10-phenanthroline-\k^2^<i>N</i>,<i>N</i>')copper(I)
dichloridocopper(II)
;
_space_group_IT_number 14
_symmetry_cell_setting monoclinic
_symmetry_space_group_name_Hall '-P 2ybc'
_symmetry_space_group_name_H-M 'P 1 21/c 1'
_atom_sites_solution_hydrogens geom
_atom_sites_solution_primary direct
_atom_sites_solution_secondary difmap
_audit_creation_method SHELXL-97
_cell_angle_alpha 90.00
_cell_angle_beta 90.5350(10)
_cell_angle_gamma 90.00
_cell_formula_units_Z 8
_cell_length_a 9.8137(3)
_cell_length_b 17.8813(6)
_cell_length_c 26.2679(7)
_cell_measurement_reflns_used 8168
_cell_measurement_temperature 296(2)
_cell_measurement_theta_max 24.225
_cell_measurement_theta_min 2.228
_cell_volume 4609.3(2)
_computing_cell_refinement 'SAINT (Bruker, 2001)'
_computing_data_collection 'APEX2 (Bruker, 2001)'
_computing_data_reduction 'SAINT (Bruker, 2001)'
_computing_molecular_graphics 'SHELXTL (Sheldrick, 2008)'
_computing_publication_material 'SHELXTL (Sheldrick, 2008)'
_computing_structure_refinement 'SHELXL-97 (Sheldrick, 2008)'
_computing_structure_solution 'SHELXS-97 (Sheldrick, 2008)'
_diffrn_ambient_temperature 296(2)
_diffrn_measured_fraction_theta_full 1.000
_diffrn_measured_fraction_theta_max 1.000
_diffrn_measurement_device_type 'Bruker APEXII CCD'
_diffrn_measurement_method '\f and \w scans'
_diffrn_radiation_monochromator graphite
_diffrn_radiation_source 'fine-focus sealed tube'
_diffrn_radiation_type MoK\a
_diffrn_radiation_wavelength 0.71073
_diffrn_reflns_av_R_equivalents 0.0315
_diffrn_reflns_av_sigmaI/netI 0.0367
_diffrn_reflns_limit_h_max 12
_diffrn_reflns_limit_h_min -11
_diffrn_reflns_limit_k_max 22
_diffrn_reflns_limit_k_min -17
_diffrn_reflns_limit_l_max 32
_diffrn_reflns_limit_l_min -25
_diffrn_reflns_number 35792
_diffrn_reflns_theta_full 26.00
_diffrn_reflns_theta_max 26.00
_diffrn_reflns_theta_min 1.38
_exptl_absorpt_coefficient_mu 2.214
_exptl_absorpt_correction_T_max 0.9571
_exptl_absorpt_correction_T_min 0.6913
_exptl_absorpt_correction_type multi-scan
_exptl_absorpt_process_details '(SADABS; Bruker, 2001)'
_exptl_crystal_colour green
_exptl_crystal_density_diffrn 1.711
_exptl_crystal_density_method 'not measured'
_exptl_crystal_description rod
_exptl_crystal_F_000 2376
_exptl_crystal_size_max 0.18
_exptl_crystal_size_mid 0.15
_exptl_crystal_size_min 0.02
_refine_diff_density_max 0.654
_refine_diff_density_min -0.546
_refine_ls_extinction_method none
_refine_ls_goodness_of_fit_ref 1.010
_refine_ls_hydrogen_treatment constr
_refine_ls_matrix_type full
_refine_ls_number_parameters 595
_refine_ls_number_reflns 9043
_refine_ls_number_restraints 16
_refine_ls_restrained_S_all 1.010
_refine_ls_R_factor_all 0.0658
_refine_ls_R_factor_gt 0.0375
_refine_ls_shift/su_max 0.001
_refine_ls_shift/su_mean 0.000
_refine_ls_structure_factor_coef Fsqd
_refine_ls_weighting_details 'calc w=1/[\s^2^(Fo^2^)+(0.0330P)^2^+3.6932P] where P=(Fo^2^+2Fc^2^)/3'
_refine_ls_weighting_scheme calc
_refine_ls_wR_factor_gt 0.0781
_refine_ls_wR_factor_ref 0.0896
_reflns_number_gt 6276
_reflns_number_total 9043
_reflns_threshold_expression >2sigma(I)
_cod_data_source_file jh2249.cif
_cod_data_source_block I
_cod_original_sg_symbol_H-M 'P 21/c'
_cod_database_code 2229121
_cod_database_fobs_code 2229121

loop_
_symmetry_equiv_pos_as_xyz
'x, y, z'
'-x, y+1/2, -z+1/2'
'-x, -y, -z'
'x, -y-1/2, z-1/2'

loop_
_atom_site_type_symbol
_atom_site_label
_atom_site_fract_x
_atom_site_fract_y
_atom_site_fract_z
_atom_site_U_iso_or_equiv
_atom_site_adp_type
_atom_site_calc_flag
_atom_site_refinement_flags
_atom_site_occupancy
_atom_site_disorder_assembly
_atom_site_disorder_group
Cu Cu1 0.45874(4) 0.22779(2) 0.434313(15) 0.04415(11) Uani d . 1 . .
Cl Cl1 0.30626(8) 0.14861(5) 0.47027(3) 0.0552(2) Uani d . 1 . .
N N1 0.6034(3) 0.28987(15) 0.47699(10) 0.0445(6) Uani d . 1 . .
C C1 0.5990(4) 0.3590(2) 0.49512(13) 0.0584(9) Uani d . 1 . .
H H1 0.5211 0.3875 0.4895 0.070 Uiso calc R 1 . .
Cu Cu2 1.00137(4) 0.30937(2) 0.179368(14) 0.04466(11) Uani d . 1 . .
Cl Cl2 1.19064(10) 0.33783(7) 0.13718(4) 0.0810(3) Uani d . 1 . .
N N2 0.6088(3) 0.15237(15) 0.43836(10) 0.0462(7) Uani d . 1 . .
C C2 0.7070(5) 0.3903(3) 0.52226(15) 0.0756(12) Uani d . 1 . .
H H2 0.7011 0.4392 0.5340 0.091 Uiso calc R 1 . .
N N3 0.3228(3) 0.30996(14) 0.42697(10) 0.0446(6) Uani d . 1 . .
C C3 0.8191(5) 0.3503(3) 0.53145(14) 0.0751(13) Uani d . 1 . .
H H3 0.8908 0.3714 0.5498 0.090 Uiso calc R 1 . .
Cu Cu3 0.66098(5) 0.03206(3) 0.295513(19) 0.06514(14) Uani d U 1 . .
Cl Cl3 0.86153(12) 0.06908(8) 0.29074(5) 0.0969(4) Uani d U 1 . .
N N4 0.4840(3) 0.25237(14) 0.35664(10) 0.0442(6) Uani d . 1 . .
C C4 0.8298(4) 0.2764(3) 0.51359(13) 0.0603(10) Uani d . 1 . .
Cu Cu4 0.29958(5) 0.03693(3) 0.094280(18) 0.06336(14) Uani d U 1 . .
Cl Cl4 0.45844(10) -0.00298(6) 0.30242(4) 0.0770(3) Uani d . 1 . .
N N5 0.8859(3) 0.37651(15) 0.13714(9) 0.0435(6) Uani d . 1 . .
C C5 0.9433(4) 0.2279(3) 0.52143(16) 0.0818(15) Uani d . 1 . .
H H5 1.0179 0.2451 0.5402 0.098 Uiso calc R 1 . .
Cl Cl5 0.48555(11) -0.01769(6) 0.09709(5) 0.0866(3) Uani d . 1 . .
N N6 0.8359(3) 0.23407(15) 0.16073(9) 0.0437(6) Uani d . 1 . .
C C6 0.9458(4) 0.1586(3) 0.50272(16) 0.0775(14) Uani d . 1 . .
H H6 1.0219 0.1287 0.5086 0.093 Uiso calc R 1 . .
Cl Cl6 0.11371(13) 0.09104(9) 0.09723(6) 0.1124(5) Uani d U 1 . .
N N7 0.9086(2) 0.34430(14) 0.24817(9) 0.0421(6) Uani d . 1 . .
C C7 0.8333(4) 0.1291(2) 0.47356(14) 0.0617(10) Uani d U 1 . .
N N8 1.0928(3) 0.23944(15) 0.22782(10) 0.0446(6) Uani d . 1 . .
C C8 0.8270(4) 0.0571(3) 0.45286(16) 0.0758(13) Uani d U 1 . .
H H8 0.8997 0.0245 0.4577 0.091 Uiso calc R 1 . .
C C9 0.7159(5) 0.0342(2) 0.42570(17) 0.0742(12) Uani d . 1 . .
H H9 0.7122 -0.0136 0.4118 0.089 Uiso calc R 1 . .
C C10 0.6071(4) 0.0841(2) 0.41908(14) 0.0600(10) Uani d . 1 . .
H H10 0.5310 0.0687 0.4005 0.072 Uiso calc R 1 . .
C C11 0.7192(3) 0.1750(2) 0.46529(12) 0.0463(8) Uani d . 1 . .
C C12 0.7172(3) 0.2488(2) 0.48574(12) 0.0461(8) Uani d . 1 . .
C C13 0.2456(3) 0.3388(2) 0.46311(14) 0.0572(9) Uani d . 1 . .
H H13 0.2535 0.3199 0.4960 0.069 Uiso calc R 1 . .
C C14 0.1532(4) 0.3962(2) 0.45373(17) 0.0640(10) Uani d . 1 . .
H H14 0.1014 0.4157 0.4801 0.077 Uiso calc R 1 . .
C C15 0.1390(4) 0.4239(2) 0.40545(17) 0.0621(10) Uani d . 1 . .
H H15 0.0774 0.4623 0.3988 0.074 Uiso calc R 1 . .
C C16 0.2169(3) 0.39434(18) 0.36624(14) 0.0492(8) Uani d . 1 . .
C C17 0.2079(4) 0.4176(2) 0.31404(16) 0.0607(10) Uani d . 1 . .
H H17 0.1456 0.4545 0.3048 0.073 Uiso calc R 1 . .
C C18 0.2868(4) 0.3875(2) 0.27856(15) 0.0608(10) Uani d . 1 . .
H H18 0.2770 0.4033 0.2450 0.073 Uiso calc R 1 . .
C C19 0.3862(3) 0.33160(19) 0.29055(13) 0.0507(9) Uani d . 1 . .
C C20 0.4736(4) 0.2995(2) 0.25542(14) 0.0652(11) Uani d . 1 . .
H H20 0.4705 0.3141 0.2215 0.078 Uiso calc R 1 . .
C C21 0.5636(4) 0.2464(2) 0.27123(15) 0.0666(11) Uani d . 1 . .
H H21 0.6231 0.2250 0.2481 0.080 Uiso calc R 1 . .
C C22 0.5671(3) 0.2238(2) 0.32202(13) 0.0542(9) Uani d . 1 . .
H H22 0.6297 0.1875 0.3320 0.065 Uiso calc R 1 . .
C C23 0.3104(3) 0.33762(17) 0.37899(12) 0.0431(8) Uani d . 1 . .
C C24 0.3956(3) 0.30633(18) 0.34118(12) 0.0420(8) Uani d . 1 . .
C C25 0.9155(4) 0.4463(2) 0.12439(13) 0.0544(9) Uani d . 1 . .
H H25 0.9975 0.4669 0.1356 0.065 Uiso calc R 1 . .
C C26 0.8283(4) 0.4896(2) 0.09489(13) 0.0597(10) Uani d . 1 . .
H H26 0.8530 0.5380 0.0858 0.072 Uiso calc R 1 . .
C C27 0.7073(4) 0.4613(2) 0.07935(13) 0.0607(10) Uani d U 1 . .
H H27 0.6484 0.4902 0.0597 0.073 Uiso calc R 1 . .
C C28 0.6706(3) 0.3883(2) 0.09285(12) 0.0497(8) Uani d U 1 . .
C C29 0.5441(4) 0.3539(3) 0.07990(14) 0.0646(11) Uani d . 1 . .
H H29 0.4805 0.3806 0.0607 0.078 Uiso calc R 1 . .
C C30 0.5142(4) 0.2844(3) 0.09460(15) 0.0669(12) Uani d . 1 . .
H H30 0.4295 0.2643 0.0863 0.080 Uiso calc R 1 . .
C C31 0.6104(3) 0.2402(2) 0.12295(13) 0.0522(9) Uani d . 1 . .
C C32 0.5884(4) 0.1665(2) 0.13784(15) 0.0667(11) Uani d . 1 . .
H H32 0.5052 0.1436 0.1309 0.080 Uiso calc R 1 . .
C C33 0.6896(5) 0.1279(2) 0.16269(16) 0.0702(11) Uani d . 1 . .
H H33 0.6762 0.0784 0.1724 0.084 Uiso calc R 1 . .
C C34 0.8129(4) 0.1636(2) 0.17332(13) 0.0567(9) Uani d . 1 . .
H H34 0.8815 0.1368 0.1899 0.068 Uiso calc R 1 . .
C C35 0.7650(3) 0.34751(18) 0.12166(11) 0.0402(7) Uani d . 1 . .
C C36 0.7365(3) 0.27213(19) 0.13576(11) 0.0423(8) Uani d . 1 . .
C C37 0.8161(3) 0.3964(2) 0.25723(13) 0.0541(9) Uani d . 1 . .
H H37 0.7864 0.4267 0.2306 0.065 Uiso calc R 1 . .
C C38 0.7616(4) 0.4072(2) 0.30566(15) 0.0624(10) Uani d . 1 . .
H H38 0.6964 0.4442 0.3108 0.075 Uiso calc R 1 . .
C C39 0.8038(4) 0.3640(2) 0.34499(14) 0.0583(10) Uani d . 1 . .
H H39 0.7675 0.3712 0.3772 0.070 Uiso calc R 1 . .
C C40 0.9017(3) 0.30851(19) 0.33726(12) 0.0459(8) Uani d . 1 . .
C C41 0.9578(4) 0.2616(2) 0.37633(13) 0.0537(9) Uani d . 1 . .
H H41 0.9267 0.2665 0.4095 0.064 Uiso calc R 1 . .
C C42 1.0537(4) 0.2111(2) 0.36625(13) 0.0558(10) Uani d . 1 . .
H H42 1.0886 0.1820 0.3927 0.067 Uiso calc R 1 . .
C C43 1.1044(3) 0.20054(18) 0.31602(13) 0.0459(8) Uani d . 1 . .
C C44 1.2035(3) 0.1481(2) 0.30253(15) 0.0575(9) Uani d . 1 . .
H H44 1.2414 0.1170 0.3272 0.069 Uiso calc R 1 . .
C C45 1.2443(4) 0.1426(2) 0.25349(16) 0.0625(10) Uani d . 1 . .
H H45 1.3101 0.1078 0.2445 0.075 Uiso calc R 1 . .
C C46 1.1868(3) 0.1895(2) 0.21661(14) 0.0564(9) Uani d . 1 . .
H H46 1.2157 0.1854 0.1831 0.068 Uiso calc R 1 . .
C C47 0.9501(3) 0.30043(17) 0.28771(11) 0.0387(7) Uani d . 1 . .
C C48 1.0511(3) 0.24541(17) 0.27680(12) 0.0398(7) Uani d . 1 . .

loop_
_atom_site_aniso_label
_atom_site_aniso_U_11
_atom_site_aniso_U_22
_atom_site_aniso_U_33
_atom_site_aniso_U_12
_atom_site_aniso_U_13
_atom_site_aniso_U_23
Cu1 0.0394(2) 0.0440(2) 0.0491(2) 0.00196(17) 0.00003(17) -0.00137(19)
Cl1 0.0434(5) 0.0554(5) 0.0668(6) -0.0075(4) -0.0009(4) 0.0041(4)
N1 0.0449(16) 0.0486(18) 0.0398(15) -0.0049(13) -0.0012(12) 0.0034(13)
C1 0.067(2) 0.057(2) 0.051(2) -0.0112(19) -0.0017(18) -0.0041(18)
Cu2 0.0390(2) 0.0559(3) 0.0391(2) 0.00291(18) -0.00186(16) 0.00489(19)
Cl2 0.0524(6) 0.1023(8) 0.0888(8) 0.0072(5) 0.0248(5) 0.0270(6)
N2 0.0428(16) 0.0421(17) 0.0539(17) 0.0044(13) 0.0052(13) 0.0034(14)
C2 0.084(3) 0.080(3) 0.063(3) -0.029(3) -0.004(2) -0.017(2)
N3 0.0410(15) 0.0433(16) 0.0496(17) 0.0006(12) 0.0025(13) -0.0045(13)
C3 0.067(3) 0.113(4) 0.045(2) -0.044(3) -0.004(2) -0.011(2)
Cu3 0.0680(3) 0.0568(3) 0.0706(3) -0.0075(2) 0.0015(2) -0.0070(2)
Cl3 0.0883(8) 0.1114(10) 0.0908(8) -0.0490(7) -0.0154(6) 0.0199(7)
N4 0.0433(15) 0.0428(16) 0.0464(16) -0.0045(13) 0.0022(13) -0.0046(13)
C4 0.044(2) 0.102(3) 0.0350(19) -0.013(2) 0.0008(15) 0.014(2)
Cu4 0.0595(3) 0.0590(3) 0.0713(3) 0.0020(2) -0.0088(2) 0.0022(2)
Cl4 0.0569(6) 0.0804(7) 0.0936(8) 0.0065(5) 0.0016(5) -0.0047(6)
N5 0.0455(16) 0.0484(17) 0.0364(15) -0.0012(13) -0.0014(12) 0.0034(12)
C5 0.040(2) 0.151(5) 0.054(3) -0.011(3) -0.0011(18) 0.025(3)
Cl5 0.0622(6) 0.0699(7) 0.1278(10) 0.0079(5) 0.0014(6) -0.0166(7)
N6 0.0498(16) 0.0421(17) 0.0391(15) 0.0003(13) 0.0017(12) -0.0002(13)
C6 0.040(2) 0.133(4) 0.059(3) 0.020(3) 0.0087(19) 0.039(3)
Cl6 0.0822(8) 0.1347(12) 0.1196(11) 0.0435(8) -0.0332(7) -0.0131(9)
N7 0.0390(14) 0.0478(16) 0.0395(15) 0.0042(13) -0.0061(11) -0.0019(13)
C7 0.049(2) 0.086(3) 0.051(2) 0.016(2) 0.0162(18) 0.025(2)
N8 0.0398(15) 0.0505(17) 0.0434(16) 0.0046(13) -0.0029(12) 0.0003(13)
C8 0.065(3) 0.092(3) 0.072(3) 0.036(2) 0.024(2) 0.029(2)
C9 0.093(3) 0.051(2) 0.079(3) 0.020(2) 0.034(3) 0.007(2)
C10 0.065(2) 0.052(2) 0.064(2) 0.0036(19) 0.0131(19) 0.0041(19)
C11 0.0366(18) 0.062(2) 0.0403(18) 0.0050(16) 0.0079(15) 0.0170(17)
C12 0.0387(18) 0.064(2) 0.0356(18) -0.0078(16) 0.0024(14) 0.0086(16)
C13 0.054(2) 0.061(2) 0.056(2) 0.0003(19) 0.0058(18) -0.0081(19)
C14 0.049(2) 0.059(3) 0.084(3) 0.0069(19) 0.011(2) -0.016(2)
C15 0.046(2) 0.044(2) 0.096(3) 0.0027(17) -0.006(2) 0.000(2)
C16 0.0405(19) 0.0372(19) 0.070(2) -0.0045(15) -0.0055(17) 0.0009(17)
C17 0.052(2) 0.045(2) 0.084(3) -0.0096(17) -0.021(2) 0.016(2)
C18 0.067(3) 0.056(2) 0.059(2) -0.019(2) -0.014(2) 0.018(2)
C19 0.055(2) 0.048(2) 0.049(2) -0.0159(17) -0.0045(17) 0.0062(17)
C20 0.080(3) 0.071(3) 0.045(2) -0.021(2) 0.006(2) -0.001(2)
C21 0.075(3) 0.070(3) 0.055(2) -0.009(2) 0.020(2) -0.010(2)
C22 0.054(2) 0.053(2) 0.056(2) -0.0024(17) 0.0065(18) -0.0055(18)
C23 0.0390(17) 0.0384(19) 0.052(2) -0.0093(14) -0.0038(15) 0.0011(16)
C24 0.0387(17) 0.0399(19) 0.047(2) -0.0099(15) -0.0012(15) -0.0028(15)
C25 0.060(2) 0.055(2) 0.048(2) -0.0041(18) 0.0032(17) 0.0029(18)
C26 0.082(3) 0.047(2) 0.050(2) 0.009(2) 0.011(2) 0.0078(18)
C27 0.072(3) 0.067(3) 0.043(2) 0.030(2) 0.0002(18) -0.0003(18)
C28 0.051(2) 0.060(2) 0.0385(18) 0.0173(18) -0.0006(15) -0.0075(17)
C29 0.053(2) 0.086(3) 0.055(2) 0.030(2) -0.0111(18) -0.019(2)
C30 0.038(2) 0.099(4) 0.065(3) 0.003(2) -0.0046(18) -0.034(2)
C31 0.043(2) 0.065(3) 0.048(2) -0.0019(18) 0.0044(16) -0.0218(18)
C32 0.057(2) 0.075(3) 0.068(3) -0.019(2) 0.011(2) -0.028(2)
C33 0.085(3) 0.053(2) 0.073(3) -0.019(2) 0.015(2) -0.010(2)
C34 0.067(2) 0.055(2) 0.048(2) -0.0010(19) 0.0045(18) -0.0016(18)
C35 0.0394(18) 0.051(2) 0.0298(16) 0.0074(15) 0.0006(13) -0.0039(15)
C36 0.0414(18) 0.053(2) 0.0322(17) 0.0035(16) 0.0033(14) -0.0090(15)
C37 0.055(2) 0.056(2) 0.051(2) 0.0104(18) -0.0039(17) -0.0012(17)
C38 0.059(2) 0.068(3) 0.060(2) 0.014(2) 0.0077(19) -0.013(2)
C39 0.058(2) 0.071(3) 0.045(2) -0.008(2) 0.0093(17) -0.010(2)
C40 0.0448(18) 0.054(2) 0.0386(18) -0.0122(16) 0.0005(15) -0.0025(16)
C41 0.062(2) 0.062(2) 0.0377(19) -0.016(2) 0.0015(17) 0.0062(17)
C42 0.061(2) 0.061(2) 0.046(2) -0.0189(19) -0.0127(18) 0.0187(18)
C43 0.0428(18) 0.044(2) 0.051(2) -0.0096(15) -0.0097(15) 0.0075(16)
C44 0.049(2) 0.052(2) 0.070(3) -0.0036(17) -0.0151(19) 0.014(2)
C45 0.050(2) 0.051(2) 0.087(3) 0.0133(18) -0.007(2) 0.001(2)
C46 0.049(2) 0.062(2) 0.058(2) 0.0097(18) 0.0015(17) -0.0059(19)
C47 0.0348(16) 0.0449(19) 0.0361(17) -0.0075(14) -0.0035(13) -0.0019(14)
C48 0.0353(16) 0.0412(19) 0.0428(19) -0.0090(14) -0.0060(14) 0.0026(15)

loop_
_atom_type_symbol
_atom_type_description
_atom_type_scat_dispersion_real
_atom_type_scat_dispersion_imag
_atom_type_scat_source
C C 0.0033 0.0016 'International Tables Vol C Tables 4.2.6.8 and 6.1.1.4'
H H 0.0000 0.0000 'International Tables Vol C Tables 4.2.6.8 and 6.1.1.4'
Cl Cl 0.1484 0.1585 'International Tables Vol C Tables 4.2.6.8 and 6.1.1.4'
Cu Cu 0.3201 1.2651 'International Tables Vol C Tables 4.2.6.8 and 6.1.1.4'
N N 0.0061 0.0033 'International Tables Vol C Tables 4.2.6.8 and 6.1.1.4'

loop_
_geom_angle_atom_site_label_1
_geom_angle_atom_site_label_2
_geom_angle_atom_site_label_3
_geom_angle_site_symmetry_1
_geom_angle_site_symmetry_3
_geom_angle
_geom_angle_publ_flag
N3 Cu1 N2 . . 174.14(11) ?
N3 Cu1 N4 . . 80.62(11) ?
N2 Cu1 N4 . . 95.68(11) ?
N3 Cu1 N1 . . 96.30(11) ?
N2 Cu1 N1 . . 80.52(11) ?
N4 Cu1 N1 . . 108.64(10) ?
N3 Cu1 Cl1 . . 93.26(8) ?
N2 Cu1 Cl1 . . 92.59(8) ?
N4 Cu1 Cl1 . . 128.13(7) ?
N1 Cu1 Cl1 . . 123.23(7) ?
C1 N1 C12 . . 118.3(3) ?
C1 N1 Cu1 . . 131.0(2) ?
C12 N1 Cu1 . . 110.7(2) ?
N1 C1 C2 . . 122.2(4) ?
N1 C1 H1 . . 118.9 ?
C2 C1 H1 . . 118.9 ?
N5 Cu2 N8 . . 171.56(10) ?
N5 Cu2 N7 . . 92.89(10) ?
N8 Cu2 N7 . . 80.52(10) ?
N5 Cu2 N6 . . 79.99(10) ?
N8 Cu2 N6 . . 94.98(10) ?
N7 Cu2 N6 . . 92.79(9) ?
N5 Cu2 Cl2 . . 93.34(8) ?
N8 Cu2 Cl2 . . 95.07(8) ?
N7 Cu2 Cl2 . . 136.12(8) ?
N6 Cu2 Cl2 . . 131.05(7) ?
C10 N2 C11 . . 119.0(3) ?
C10 N2 Cu1 . . 126.6(3) ?
C11 N2 Cu1 . . 114.4(2) ?
C3 C2 C1 . . 120.0(4) ?
C3 C2 H2 . . 120.0 ?
C1 C2 H2 . . 120.0 ?
C13 N3 C23 . . 118.4(3) ?
C13 N3 Cu1 . . 127.2(2) ?
C23 N3 Cu1 . . 114.4(2) ?
C2 C3 C4 . . 120.6(4) ?
C2 C3 H3 . . 119.7 ?
C4 C3 H3 . . 119.7 ?
Cl3 Cu3 Cl4 . . 178.13(6) ?
C22 N4 C24 . . 117.6(3) ?
C22 N4 Cu1 . . 131.4(2) ?
C24 N4 Cu1 . . 111.0(2) ?
C3 C4 C12 . . 116.2(4) ?
C3 C4 C5 . . 125.7(4) ?
C12 C4 C5 . . 118.0(4) ?
Cl6 Cu4 Cl5 . . 175.80(6) ?
C25 N5 C35 . . 118.6(3) ?
C25 N5 Cu2 . . 125.9(2) ?
C35 N5 Cu2 . . 115.5(2) ?
C6 C5 C4 . . 121.9(4) ?
C6 C5 H5 . . 119.0 ?
C4 C5 H5 . . 119.0 ?
C34 N6 C36 . . 118.4(3) ?
C34 N6 Cu2 . . 131.8(2) ?
C36 N6 Cu2 . . 109.4(2) ?
C5 C6 C7 . . 121.4(4) ?
C5 C6 H6 . . 119.3 ?
C7 C6 H6 . . 119.3 ?
C37 N7 C47 . . 118.0(3) ?
C37 N7 Cu2 . . 131.3(2) ?
C47 N7 Cu2 . . 110.62(19) ?
C8 C7 C11 . . 116.5(4) ?
C8 C7 C6 . . 125.2(4) ?
C11 C7 C6 . . 118.3(4) ?
C46 N8 C48 . . 118.8(3) ?
C46 N8 Cu2 . . 126.5(2) ?
C48 N8 Cu2 . . 114.7(2) ?
C9 C8 C7 . . 120.9(4) ?
C9 C8 H8 . . 119.5 ?
C7 C8 H8 . . 119.5 ?
C8 C9 C10 . . 118.6(4) ?
C8 C9 H9 . . 120.7 ?
C10 C9 H9 . . 120.7 ?
N2 C10 C9 . . 122.2(4) ?
N2 C10 H10 . . 118.9 ?
C9 C10 H10 . . 118.9 ?
N2 C11 C7 . . 122.7(4) ?
N2 C11 C12 . . 117.4(3) ?
C7 C11 C12 . . 119.8(3) ?
N1 C12 C4 . . 122.6(3) ?
N1 C12 C11 . . 116.9(3) ?
C4 C12 C11 . . 120.4(3) ?
N3 C13 C14 . . 122.5(4) ?
N3 C13 H13 . . 118.8 ?
C14 C13 H13 . . 118.8 ?
C15 C14 C13 . . 119.5(4) ?
C15 C14 H14 . . 120.3 ?
C13 C14 H14 . . 120.3 ?
C14 C15 C16 . . 119.8(3) ?
C14 C15 H15 . . 120.1 ?
C16 C15 H15 . . 120.1 ?
C15 C16 C23 . . 117.3(3) ?
C15 C16 C17 . . 124.6(3) ?
C23 C16 C17 . . 118.1(3) ?
C18 C17 C16 . . 121.4(4) ?
C18 C17 H17 . . 119.3 ?
C16 C17 H17 . . 119.3 ?
C17 C18 C19 . . 121.9(4) ?
C17 C18 H18 . . 119.0 ?
C19 C18 H18 . . 119.0 ?
C20 C19 C24 . . 117.3(3) ?
C20 C19 C18 . . 124.5(4) ?
C24 C19 C18 . . 118.1(3) ?
C21 C20 C19 . . 119.3(4) ?
C21 C20 H20 . . 120.4 ?
C19 C20 H20 . . 120.4 ?
C20 C21 C22 . . 120.3(4) ?
C20 C21 H21 . . 119.8 ?
C22 C21 H21 . . 119.8 ?
N4 C22 C21 . . 122.2(4) ?
N4 C22 H22 . . 118.9 ?
C21 C22 H22 . . 118.9 ?
N3 C23 C16 . . 122.5(3) ?
N3 C23 C24 . . 117.2(3) ?
C16 C23 C24 . . 120.4(3) ?
N4 C24 C19 . . 123.2(3) ?
N4 C24 C23 . . 116.8(3) ?
C19 C24 C23 . . 120.1(3) ?
N5 C25 C26 . . 122.1(3) ?
N5 C25 H25 . . 118.9 ?
C26 C25 H25 . . 118.9 ?
C27 C26 C25 . . 119.7(4) ?
C27 C26 H26 . . 120.1 ?
C25 C26 H26 . . 120.1 ?
C26 C27 C28 . . 120.1(3) ?
C26 C27 H27 . . 120.0 ?
C28 C27 H27 . . 120.0 ?
C35 C28 C27 . . 117.0(3) ?
C35 C28 C29 . . 118.4(3) ?
C27 C28 C29 . . 124.6(3) ?
C30 C29 C28 . . 121.8(4) ?
C30 C29 H29 . . 119.1 ?
C28 C29 H29 . . 119.1 ?
C29 C30 C31 . . 121.2(3) ?
C29 C30 H30 . . 119.4 ?
C31 C30 H30 . . 119.4 ?
C32 C31 C36 . . 117.2(3) ?
C32 C31 C30 . . 124.3(4) ?
C36 C31 C30 . . 118.4(4) ?
C33 C32 C31 . . 119.8(4) ?
C33 C32 H32 . . 120.1 ?
C31 C32 H32 . . 120.1 ?
C32 C33 C34 . . 119.3(4) ?
C32 C33 H33 . . 120.4 ?
C34 C33 H33 . . 120.4 ?
N6 C34 C33 . . 122.4(4) ?
N6 C34 H34 . . 118.8 ?
C33 C34 H34 . . 118.8 ?
N5 C35 C28 . . 122.5(3) ?
N5 C35 C36 . . 117.2(3) ?
C28 C35 C36 . . 120.3(3) ?
N6 C36 C31 . . 122.9(3) ?
N6 C36 C35 . . 117.3(3) ?
C31 C36 C35 . . 119.8(3) ?
N7 C37 C38 . . 122.0(3) ?
N7 C37 H37 . . 119.0 ?
C38 C37 H37 . . 119.0 ?
C39 C38 C37 . . 119.9(3) ?
C39 C38 H38 . . 120.0 ?
C37 C38 H38 . . 120.0 ?
C38 C39 C40 . . 120.1(3) ?
C38 C39 H39 . . 120.0 ?
C40 C39 H39 . . 120.0 ?
C47 C40 C39 . . 116.7(3) ?
C47 C40 C41 . . 118.4(3) ?
C39 C40 C41 . . 124.9(3) ?
C42 C41 C40 . . 121.5(3) ?
C42 C41 H41 . . 119.3 ?
C40 C41 H41 . . 119.3 ?
C41 C42 C43 . . 121.8(3) ?
C41 C42 H42 . . 119.1 ?
C43 C42 H42 . . 119.1 ?
C44 C43 C48 . . 116.9(3) ?
C44 C43 C42 . . 124.9(3) ?
C48 C43 C42 . . 118.2(3) ?
C45 C44 C43 . . 120.1(3) ?
C45 C44 H44 . . 119.9 ?
C43 C44 H44 . . 119.9 ?
C44 C45 C46 . . 119.6(3) ?
C44 C45 H45 . . 120.2 ?
C46 C45 H45 . . 120.2 ?
N8 C46 C45 . . 122.0(3) ?
N8 C46 H46 . . 119.0 ?
C45 C46 H46 . . 119.0 ?
N7 C47 C40 . . 123.3(3) ?
N7 C47 C48 . . 116.6(3) ?
C40 C47 C48 . . 120.1(3) ?
N8 C48 C43 . . 122.5(3) ?
N8 C48 C47 . . 117.4(3) ?
C43 C48 C47 . . 120.1(3) ?

loop_
_geom_bond_atom_site_label_1
_geom_bond_atom_site_label_2
_geom_bond_site_symmetry_2
_geom_bond_distance
_geom_bond_publ_flag
Cu1 N3 . 1.992(3) y
Cu1 N2 . 1.999(3) y
Cu1 N4 . 2.104(3) y
Cu1 N1 . 2.115(3) y
Cu1 Cl1 . 2.2721(9) y
N1 C1 . 1.325(4) ?
N1 C12 . 1.354(4) ?
C1 C2 . 1.390(5) ?
C1 H1 . 0.9300 ?
Cu2 N5 . 1.983(3) y
Cu2 N8 . 1.992(3) y
Cu2 N7 . 2.125(2) y
Cu2 N6 . 2.162(3) y
Cu2 Cl2 . 2.2306(10) y
N2 C10 . 1.321(4) ?
N2 C11 . 1.350(4) ?
C2 C3 . 1.332(6) ?
C2 H2 . 0.9300 ?
N3 C13 . 1.325(4) ?
N3 C23 . 1.358(4) ?
C3 C4 . 1.406(6) ?
C3 H3 . 0.9300 ?
Cu3 Cl3 . 2.0813(12) y
Cu3 Cl4 . 2.0936(11) y
N4 C22 . 1.329(4) ?
N4 C24 . 1.357(4) ?
C4 C12 . 1.409(5) ?
C4 C5 . 1.426(6) ?
Cu4 Cl6 . 2.0669(13) y
Cu4 Cl5 . 2.0706(11) y
N5 C25 . 1.326(4) ?
N5 C35 . 1.354(4) ?
C5 C6 . 1.334(6) ?
C5 H5 . 0.9300 ?
N6 C34 . 1.323(4) ?
N6 C36 . 1.354(4) ?
C6 C7 . 1.438(6) ?
C6 H6 . 0.9300 ?
N7 C37 . 1.324(4) ?
N7 C47 . 1.361(4) ?
C7 C8 . 1.397(6) ?
C7 C11 . 1.404(5) ?
N8 C46 . 1.319(4) ?
N8 C48 . 1.358(4) ?
C8 C9 . 1.361(6) ?
C8 H8 . 0.9300 ?
C9 C10 . 1.401(5) ?
C9 H9 . 0.9300 ?
C10 H10 . 0.9300 ?
C11 C12 . 1.424(5) ?
C13 C14 . 1.391(5) ?
C13 H13 . 0.9300 ?
C14 C15 . 1.367(5) ?
C14 H14 . 0.9300 ?
C15 C16 . 1.393(5) ?
C15 H15 . 0.9300 ?
C16 C23 . 1.406(4) ?
C16 C17 . 1.435(5) ?
C17 C18 . 1.331(5) ?
C17 H17 . 0.9300 ?
C18 C19 . 1.430(5) ?
C18 H18 . 0.9300 ?
C19 C20 . 1.390(5) ?
C19 C24 . 1.407(4) ?
C20 C21 . 1.358(5) ?
C20 H20 . 0.9300 ?
C21 C22 . 1.394(5) ?
C21 H21 . 0.9300 ?
C22 H22 . 0.9300 ?
C23 C24 . 1.420(4) ?
C25 C26 . 1.386(5) ?
C25 H25 . 0.9300 ?
C26 C27 . 1.351(5) ?
C26 H26 . 0.9300 ?
C27 C28 . 1.399(5) ?
C27 H27 . 0.9300 ?
C28 C35 . 1.396(4) ?
C28 C29 . 1.424(5) ?
C29 C30 . 1.335(6) ?
C29 H29 . 0.9300 ?
C30 C31 . 1.435(5) ?
C30 H30 . 0.9300 ?
C31 C32 . 1.392(5) ?
C31 C36 . 1.401(4) ?
C32 C33 . 1.370(6) ?
C32 H32 . 0.9300 ?
C33 C34 . 1.393(5) ?
C33 H33 . 0.9300 ?
C34 H34 . 0.9300 ?
C35 C36 . 1.426(4) ?
C37 C38 . 1.398(5) ?
C37 H37 . 0.9300 ?
C38 C39 . 1.352(5) ?
C38 H38 . 0.9300 ?
C39 C40 . 1.397(5) ?
C39 H39 . 0.9300 ?
C40 C47 . 1.397(4) ?
C40 C41 . 1.431(5) ?
C41 C42 . 1.333(5) ?
C41 H41 . 0.9300 ?
C42 C43 . 1.427(5) ?
C42 H42 . 0.9300 ?
C43 C44 . 1.399(5) ?
C43 C48 . 1.403(4) ?
C44 C45 . 1.356(5) ?
C44 H44 . 0.9300 ?
C45 C46 . 1.396(5) ?
C45 H45 . 0.9300 ?
C46 H46 . 0.9300 ?
C47 C48 . 1.427(4) ?
